data_4069571
loop_
_publ_author_name
'Fillion, Eric'
'Tr\'epanier, Vincent \'E.'
'Heikkinen, Jarkko J.'
'Remorova, Anna A.'
'Carson, Rebekah J.'
'Goll, Julie M.'
'Seed, Adam'

_publ_section_title
;
 Palladium-Catalyzed Intramolecular Reactions of (E)-2,2-Disubstituted
 1-Alkenyldimethylalanes with Aryl Triflates
;
_journal_issue 12
_journal_name_full Organometallics
_journal_page_first 3518
_journal_paper_doi 10.1021/om900286x
_journal_volume 28
_journal_year 2009
_chemical_formula_moiety 'C48 H39 I P2 Pd'
_chemical_formula_sum 'C48 H39 I P2 Pd'
_chemical_formula_weight 911.03
_chemical_name_systematic
; 
 ? 
;
_space_group_IT_number 14
_symmetry_cell_setting monoclinic
_symmetry_space_group_name_Hall '-P 2yn'
_symmetry_space_group_name_H-M 'P 1 21/n 1'
_atom_sites_solution_hydrogens geom
_atom_sites_solution_primary direct
_atom_sites_solution_secondary difmap
_audit_creation_method SHELXL-97
_cell_angle_alpha 90.00
_cell_angle_beta 114.2730(12)
_cell_angle_gamma 90.00
_cell_formula_units_Z 4
_cell_length_a 9.9877(4)
_cell_length_b 40.1035(10)
_cell_length_c 10.7034(5)
_cell_measurement_reflns_used 20758
_cell_measurement_temperature 150(1)
_cell_measurement_theta_max 27.6
_cell_measurement_theta_min 2.6
_cell_volume 3908.2(3)
_diffrn_ambient_temperature 150(1)
_diffrn_detector_area_resol_mean 9
_diffrn_measured_fraction_theta_full 0.989
_diffrn_measured_fraction_theta_max 0.963
_diffrn_measurement_device_type 'Bruker-Nonius KappaCCD'
_diffrn_measurement_method '\f scans and \w scans with \k offsets'
_diffrn_radiation_monochromator graphite
_diffrn_radiation_source 'fine-focus sealed tube'
_diffrn_radiation_type MoK\a
_diffrn_radiation_wavelength 0.71073
_diffrn_reflns_av_R_equivalents 0.0809
_diffrn_reflns_av_sigmaI/netI 0.1412
_diffrn_reflns_limit_h_max 12
_diffrn_reflns_limit_h_min -12
_diffrn_reflns_limit_k_max 51
_diffrn_reflns_limit_k_min -49
_diffrn_reflns_limit_l_max 13
_diffrn_reflns_limit_l_min -13
_diffrn_reflns_number 20758
_diffrn_reflns_theta_full 25.00
_diffrn_reflns_theta_max 27.55
_diffrn_reflns_theta_min 2.56
_diffrn_standards_number 0
_exptl_absorpt_coefficient_mu 1.380
_exptl_absorpt_correction_T_max 0.947
_exptl_absorpt_correction_T_min 0.874
_exptl_absorpt_correction_type multi-scan
_exptl_absorpt_process_details
; 
multi-scan from symmetry-related measurements 
 Sortav (Blessing 1995) 
;
_exptl_crystal_colour needle
_exptl_crystal_density_diffrn 1.548
_exptl_crystal_density_method 'not measured'
_exptl_crystal_description yellow
_exptl_crystal_F_000 1824
_exptl_crystal_size_max 0.14
_exptl_crystal_size_mid 0.06
_exptl_crystal_size_min 0.04
_refine_diff_density_max 1.448
_refine_diff_density_min -1.089
_refine_diff_density_rms 0.147
_refine_ls_extinction_method none
_refine_ls_goodness_of_fit_ref 0.990
_refine_ls_hydrogen_treatment constr
_refine_ls_matrix_type full
_refine_ls_number_parameters 469
_refine_ls_number_reflns 8674
_refine_ls_number_restraints 0
_refine_ls_restrained_S_all 0.990
_refine_ls_R_factor_all 0.1376
_refine_ls_R_factor_gt 0.0586
_refine_ls_shift/su_max 0.007
_refine_ls_shift/su_mean 0.000
_refine_ls_structure_factor_coef Fsqd
_refine_ls_weighting_details 'calc w=1/[\s^2^(Fo^2^)+(0.0517P)^2^] where P=(Fo^2^+2Fc^2^)/3'
_refine_ls_weighting_scheme calc
_refine_ls_wR_factor_gt 0.1145
_refine_ls_wR_factor_ref 0.1423
_reflns_number_gt 4732
_reflns_number_total 8674
_reflns_threshold_expression I>2\s(I)
_cod_data_source_file om900286x_si_004.cif
_cod_data_source_block k06176
_cod_depositor_comments
;
The following automatic conversions were performed:

'_symmetry_cell_setting' value 'Monoclinic' changed to 'monoclinic'
according to /home/saulius/struct/CIF-dictionaries/cif_core.dic
dictionary named 'cif_core.dic' version 2.4.2 from 2011-04-26.

Automatic conversion script
Id: cif_fix_values 1715 2011-07-08 13:25:40Z adriana 
;
_cod_original_sg_symbol_H-M 'P 21/n'
_cod_database_code 4069571

loop_
_symmetry_equiv_pos_as_xyz
'x, y, z'
'-x+1/2, y+1/2, -z+1/2'
'-x, -y, -z'
'x-1/2, -y-1/2, z-1/2'

loop_
_atom_site_label
_atom_site_type_symbol
_atom_site_fract_x
_atom_site_fract_y
_atom_site_fract_z
_atom_site_U_iso_or_equiv
_atom_site_adp_type
_atom_site_occupancy
_atom_site_symmetry_multiplicity
_atom_site_calc_flag
_atom_site_refinement_flags
Pd1 Pd 0.18880(5) 0.127928(11) 0.34083(5) 0.02378(14) Uani 1 1 d .
I1 I 0.39355(5) 0.140887(11) 0.59380(5) 0.03836(16) Uani 1 1 d .
P1 P 0.22782(19) 0.17883(4) 0.25480(18) 0.0268(4) Uani 1 1 d .
P2 P 0.12009(18) 0.07675(4) 0.40832(17) 0.0232(4) Uani 1 1 d .
C1 C 0.0223(7) 0.12091(14) 0.1563(7) 0.0269(16) Uani 1 1 d .
C2 C -0.1155(7) 0.13176(14) 0.1451(7) 0.0302(16) Uani 1 1 d .
H2A H -0.1241 0.1419 0.2218 0.036 Uiso 1 1 calc R
C3 C -0.2392(8) 0.12799(16) 0.0243(8) 0.0393(19) Uani 1 1 d .
H3A H -0.3316 0.1357 0.0184 0.047 Uiso 1 1 calc R
C4 C -0.2294(8) 0.11332(16) -0.0865(7) 0.0398(19) Uani 1 1 d .
H4A H -0.3145 0.1104 -0.1693 0.048 Uiso 1 1 calc R
C5 C -0.0940(7) 0.10287(15) -0.0761(6) 0.0295(16) Uani 1 1 d .
H5A H -0.0877 0.0924 -0.1530 0.035 Uiso 1 1 calc R
C6 C 0.0345(7) 0.10702(14) 0.0426(7) 0.0297(16) Uani 1 1 d .
C7 C 0.1761(7) 0.09673(14) 0.0401(7) 0.0291(16) Uani 1 1 d .
C8 C 0.2866(7) 0.08098(14) 0.1491(6) 0.0277(16) Uani 1 1 d .
H8A H 0.2730 0.0766 0.2303 0.033 Uiso 1 1 calc R
C9 C 0.4157(8) 0.07166(15) 0.1418(7) 0.0362(18) Uani 1 1 d .
H9A H 0.4881 0.0601 0.2166 0.043 Uiso 1 1 calc R
C10 C 0.4417(8) 0.07883(16) 0.0273(8) 0.0388(18) Uani 1 1 d .
H10A H 0.5330 0.0733 0.0245 0.047 Uiso 1 1 calc R
C11 C 0.3326(9) 0.09413(16) -0.0823(8) 0.0432(19) Uani 1 1 d .
H11A H 0.3467 0.0986 -0.1632 0.052 Uiso 1 1 calc R
C12 C 0.2032(9) 0.10291(15) -0.0750(7) 0.0380(18) Uani 1 1 d .
H12A H 0.1295 0.1136 -0.1515 0.046 Uiso 1 1 calc R
C21 C 0.1590(6) 0.21534(15) 0.3138(7) 0.0302(17) Uani 1 1 d .
C22 C 0.1189(8) 0.24427(17) 0.2358(8) 0.046(2) Uani 1 1 d .
H22A H 0.1214 0.2448 0.1480 0.055 Uiso 1 1 calc R
C23 C 0.0755(9) 0.27225(19) 0.2849(11) 0.063(3) Uani 1 1 d .
H23A H 0.0501 0.2920 0.2314 0.076 Uiso 1 1 calc R
C24 C 0.0688(9) 0.27168(19) 0.4106(11) 0.068(3) Uani 1 1 d .
H24A H 0.0374 0.2909 0.4433 0.082 Uiso 1 1 calc R
C25 C 0.1078(10) 0.2430(2) 0.4889(10) 0.068(3) Uani 1 1 d .
H25A H 0.1056 0.2426 0.5768 0.081 Uiso 1 1 calc R
C26 C 0.1502(9) 0.21497(18) 0.4389(9) 0.051(2) Uani 1 1 d .
H26A H 0.1736 0.1951 0.4918 0.062 Uiso 1 1 calc R
C31 C 0.1531(7) 0.18490(14) 0.0689(7) 0.0328(18) Uani 1 1 d .
C32 C 0.2427(8) 0.18419(16) -0.0020(8) 0.0408(19) Uani 1 1 d .
H32A H 0.3456 0.1813 0.0470 0.049 Uiso 1 1 calc R
C33 C 0.1837(10) 0.18762(16) -0.1421(8) 0.051(2) Uani 1 1 d .
H33A H 0.2472 0.1869 -0.1881 0.061 Uiso 1 1 calc R
C34 C 0.0373(11) 0.19194(17) -0.2167(9) 0.057(3) Uani 1 1 d .
H34A H -0.0018 0.1943 -0.3135 0.069 Uiso 1 1 calc R
C35 C -0.0537(9) 0.19286(17) -0.1475(9) 0.055(3) Uani 1 1 d .
H35A H -0.1564 0.1960 -0.1973 0.066 Uiso 1 1 calc R
C36 C 0.0035(8) 0.18929(15) -0.0077(8) 0.0406(19) Uani 1 1 d .
H36A H -0.0606 0.1898 0.0377 0.049 Uiso 1 1 calc R
C41 C 0.4212(7) 0.18579(14) 0.3065(6) 0.0268(16) Uani 1 1 d .
C42 C 0.5039(7) 0.15945(16) 0.2901(7) 0.0347(17) Uani 1 1 d .
H42A H 0.4588 0.1383 0.2616 0.042 Uiso 1 1 calc R
C43 C 0.6504(8) 0.16345(18) 0.3145(8) 0.043(2) Uani 1 1 d .
H43A H 0.7050 0.1453 0.3021 0.051 Uiso 1 1 calc R
C44 C 0.7164(8) 0.19446(19) 0.3575(8) 0.051(2) Uani 1 1 d .
H44A H 0.8170 0.1974 0.3752 0.062 Uiso 1 1 calc R
C45 C 0.6383(8) 0.22060(19) 0.3743(8) 0.053(2) Uani 1 1 d .
H45A H 0.6846 0.2416 0.4033 0.064 Uiso 1 1 calc R
C46 C 0.4902(8) 0.21660(17) 0.3491(7) 0.043(2) Uani 1 1 d .
H46A H 0.4364 0.2349 0.3611 0.051 Uiso 1 1 calc R
C51 C 0.0436(7) 0.04272(14) 0.2834(6) 0.0208(14) Uani 1 1 d .
C52 C 0.1130(8) 0.01168(15) 0.3029(7) 0.0345(17) Uani 1 1 d .
H52A H 0.2038 0.0080 0.3793 0.041 Uiso 1 1 calc R
C53 C 0.0473(8) -0.01408(16) 0.2083(7) 0.0380(18) Uani 1 1 d .
H53A H 0.0944 -0.0352 0.2211 0.046 Uiso 1 1 calc R
C54 C -0.0823(8) -0.00924(17) 0.0990(7) 0.0409(19) Uani 1 1 d .
H54A H -0.1259 -0.0270 0.0366 0.049 Uiso 1 1 calc R
C55 C -0.1518(8) 0.02165(16) 0.0779(7) 0.0345(18) Uani 1 1 d .
H55A H -0.2423 0.0250 0.0008 0.041 Uiso 1 1 calc R
C56 C -0.0892(7) 0.04722(15) 0.1687(6) 0.0290(16) Uani 1 1 d .
H56A H -0.1368 0.0683 0.1534 0.035 Uiso 1 1 calc R
C61 C 0.2654(7) 0.05442(14) 0.5466(6) 0.0243(15) Uani 1 1 d .
C62 C 0.2396(7) 0.03692(14) 0.6468(7) 0.0306(17) Uani 1 1 d .
H62A H 0.1461 0.0381 0.6501 0.037 Uiso 1 1 calc R
C63 C 0.3497(7) 0.01789(16) 0.7412(7) 0.0387(19) Uani 1 1 d .
H63A H 0.3312 0.0061 0.8094 0.046 Uiso 1 1 calc R
C64 C 0.4862(8) 0.01576(15) 0.7384(7) 0.0372(19) Uani 1 1 d .
H64A H 0.5598 0.0017 0.8013 0.045 Uiso 1 1 calc R
C65 C 0.5143(7) 0.03386(15) 0.6450(7) 0.0342(18) Uani 1 1 d .
H65A H 0.6098 0.0337 0.6460 0.041 Uiso 1 1 calc R
C66 C 0.4049(7) 0.05248(15) 0.5488(7) 0.0318(17) Uani 1 1 d .
H66A H 0.4255 0.0644 0.4820 0.038 Uiso 1 1 calc R
C71 C -0.0253(6) 0.08314(14) 0.4657(6) 0.0223(14) Uani 1 1 d .
C72 C -0.0271(7) 0.11281(15) 0.5353(6) 0.0282(16) Uani 1 1 d .
H72A H 0.0483 0.1289 0.5531 0.034 Uiso 1 1 calc R
C73 C -0.1379(7) 0.11855(16) 0.5776(7) 0.0327(17) Uani 1 1 d .
H73A H -0.1372 0.1384 0.6260 0.039 Uiso 1 1 calc R
C74 C -0.2503(7) 0.09567(17) 0.5505(6) 0.0358(18) Uani 1 1 d .
H74A H -0.3286 0.1001 0.5767 0.043 Uiso 1 1 calc R
C75 C -0.2465(7) 0.06654(16) 0.4851(6) 0.0316(16) Uani 1 1 d .
H75A H -0.3216 0.0504 0.4688 0.038 Uiso 1 1 calc R
C76 C -0.1368(7) 0.06001(16) 0.4425(6) 0.0291(16) Uani 1 1 d .
H76A H -0.1371 0.0396 0.3970 0.035 Uiso 1 1 calc R

loop_
_atom_site_aniso_label
_atom_site_aniso_U_11
_atom_site_aniso_U_22
_atom_site_aniso_U_33
_atom_site_aniso_U_23
_atom_site_aniso_U_13
_atom_site_aniso_U_12
Pd1 0.0224(3) 0.0231(3) 0.0253(3) 0.0000(2) 0.0092(2) -0.0022(2)
I1 0.0347(3) 0.0396(3) 0.0358(3) -0.0022(2) 0.0094(2) -0.0046(2)
P1 0.0248(9) 0.0239(9) 0.0323(11) 0.0018(7) 0.0124(8) -0.0014(7)
P2 0.0222(9) 0.0232(9) 0.0251(10) -0.0008(7) 0.0105(7) -0.0020(7)
C1 0.023(4) 0.020(4) 0.037(4) 0.012(3) 0.010(3) -0.001(3)
C2 0.029(4) 0.028(4) 0.032(4) 0.008(3) 0.010(3) 0.003(3)
C3 0.029(4) 0.033(4) 0.053(5) 0.004(4) 0.014(4) 0.006(3)
C4 0.032(4) 0.039(4) 0.033(4) 0.003(3) -0.001(4) -0.004(3)
C5 0.034(4) 0.028(4) 0.023(4) 0.001(3) 0.009(3) -0.002(3)
C6 0.035(4) 0.017(3) 0.034(4) 0.010(3) 0.012(3) -0.002(3)
C7 0.036(4) 0.021(4) 0.032(4) 0.002(3) 0.015(3) -0.002(3)
C8 0.033(4) 0.029(4) 0.025(4) 0.002(3) 0.016(3) 0.006(3)
C9 0.037(4) 0.024(4) 0.043(5) -0.005(3) 0.011(4) 0.000(3)
C10 0.039(5) 0.037(4) 0.048(5) -0.005(4) 0.026(4) 0.004(3)
C11 0.059(5) 0.047(5) 0.041(5) -0.004(4) 0.038(4) -0.004(4)
C12 0.056(5) 0.031(4) 0.028(4) -0.001(3) 0.018(4) 0.002(4)
C21 0.017(3) 0.022(4) 0.049(5) 0.006(3) 0.011(3) 0.002(3)
C22 0.046(5) 0.038(5) 0.059(6) 0.006(4) 0.028(4) 0.011(4)
C23 0.062(6) 0.033(5) 0.098(8) 0.012(5) 0.037(6) 0.017(4)
C24 0.064(6) 0.027(5) 0.132(10) -0.005(6) 0.059(7) 0.012(4)
C25 0.092(8) 0.052(6) 0.089(8) -0.019(5) 0.068(6) 0.004(5)
C26 0.064(6) 0.035(5) 0.066(6) 0.003(4) 0.038(5) 0.010(4)
C31 0.031(4) 0.017(4) 0.047(5) 0.006(3) 0.013(4) -0.001(3)
C32 0.044(5) 0.035(4) 0.043(5) 0.006(3) 0.017(4) -0.001(3)
C33 0.074(6) 0.035(4) 0.039(5) 0.000(4) 0.019(5) -0.010(4)
C34 0.082(7) 0.035(5) 0.043(5) 0.009(4) 0.014(5) -0.014(5)
C35 0.053(6) 0.032(4) 0.053(6) 0.007(4) -0.005(5) -0.013(4)
C36 0.039(5) 0.035(4) 0.044(5) 0.011(4) 0.012(4) -0.002(3)
C41 0.025(4) 0.023(4) 0.030(4) 0.007(3) 0.010(3) -0.004(3)
C42 0.035(4) 0.034(4) 0.041(5) 0.000(3) 0.022(4) 0.002(3)
C43 0.031(4) 0.049(5) 0.055(5) 0.008(4) 0.025(4) 0.013(4)
C44 0.028(4) 0.060(6) 0.062(6) 0.013(4) 0.016(4) -0.010(4)
C45 0.040(5) 0.038(5) 0.071(6) -0.004(4) 0.012(4) -0.012(4)
C46 0.037(5) 0.041(5) 0.049(5) 0.004(4) 0.016(4) 0.003(4)
C51 0.026(4) 0.018(3) 0.024(4) -0.002(3) 0.017(3) -0.007(3)
C52 0.041(4) 0.035(4) 0.033(4) -0.005(3) 0.021(4) -0.006(3)
C53 0.049(5) 0.027(4) 0.041(5) -0.007(3) 0.022(4) 0.000(3)
C54 0.052(5) 0.044(5) 0.029(4) -0.013(3) 0.018(4) -0.017(4)
C55 0.038(4) 0.037(4) 0.027(4) 0.000(3) 0.011(3) -0.009(3)
C56 0.032(4) 0.032(4) 0.027(4) 0.003(3) 0.016(3) 0.000(3)
C61 0.019(3) 0.021(3) 0.029(4) -0.005(3) 0.005(3) -0.006(3)
C62 0.024(4) 0.033(4) 0.032(4) 0.000(3) 0.009(3) -0.004(3)
C63 0.032(4) 0.041(4) 0.039(5) 0.011(3) 0.011(4) -0.005(3)
C64 0.038(4) 0.019(4) 0.043(5) 0.003(3) 0.004(4) -0.002(3)
C65 0.021(4) 0.031(4) 0.047(5) 0.004(3) 0.011(3) 0.005(3)
C66 0.031(4) 0.038(4) 0.031(4) 0.005(3) 0.017(3) -0.004(3)
C71 0.020(3) 0.029(4) 0.017(3) 0.003(3) 0.006(3) -0.001(3)
C72 0.026(4) 0.036(4) 0.023(4) -0.004(3) 0.011(3) 0.001(3)
C73 0.029(4) 0.038(4) 0.029(4) -0.003(3) 0.010(3) 0.004(3)
C74 0.026(4) 0.058(5) 0.021(4) 0.002(3) 0.006(3) 0.009(3)
C75 0.031(4) 0.038(4) 0.024(4) 0.003(3) 0.009(3) -0.004(3)
C76 0.028(4) 0.037(4) 0.032(4) -0.005(3) 0.022(3) -0.005(3)

loop_
_atom_type_symbol
_atom_type_description
_atom_type_scat_dispersion_real
_atom_type_scat_dispersion_imag
_atom_type_scat_source
C C 0.0033 0.0016 'International Tables Vol C Tables 4.2.6.8 and 6.1.1.4'
H H 0.0000 0.0000 'International Tables Vol C Tables 4.2.6.8 and 6.1.1.4'
I I -0.4742 1.8119 'International Tables Vol C Tables 4.2.6.8 and 6.1.1.4'
P P 0.1023 0.0942 'International Tables Vol C Tables 4.2.6.8 and 6.1.1.4'
Pd Pd -0.9988 1.0072 'International Tables Vol C Tables 4.2.6.8 and 6.1.1.4'

loop_
_geom_angle_atom_site_label_1
_geom_angle_atom_site_label_2
_geom_angle_atom_site_label_3
_geom_angle
C1 Pd1 P1 86.55(16)
C1 Pd1 P2 87.25(16)
P1 Pd1 P2 173.19(6)
C1 Pd1 I1 174.5(2)
P1 Pd1 I1 92.69(5)
P2 Pd1 I1 93.22(4)
C1 Pd1 H8A 75.0
P1 Pd1 H8A 111.4
P2 Pd1 H8A 69.6
I1 Pd1 H8A 110.3
C41 P1 C31 102.7(3)
C41 P1 C21 106.1(3)
C31 P1 C21 103.0(3)
C41 P1 Pd1 110.25(19)
C31 P1 Pd1 119.0(2)
C21 P1 Pd1 114.5(2)
C71 P2 C61 106.0(3)
C71 P2 C51 101.5(3)
C61 P2 C51 100.3(3)
C71 P2 Pd1 110.70(19)
C61 P2 Pd1 116.0(2)
C51 P2 Pd1 120.4(2)
C6 C1 C2 119.1(6)
C6 C1 Pd1 125.6(5)
C2 C1 Pd1 115.3(5)
C3 C2 C1 121.0(7)
C4 C3 C2 120.4(7)
C3 C4 C5 118.7(6)
C4 C5 C6 122.9(7)
C1 C6 C5 117.8(6)
C1 C6 C7 123.7(6)
C5 C6 C7 118.5(6)
C8 C7 C12 116.7(7)
C8 C7 C6 123.2(6)
C12 C7 C6 120.1(6)
C9 C8 C7 121.1(7)
C8 C9 C10 121.1(7)
C11 C10 C9 118.5(7)
C12 C11 C10 120.0(7)
C11 C12 C7 122.5(7)
C26 C21 C22 118.4(7)
C26 C21 P1 120.6(5)
C22 C21 P1 121.0(6)
C23 C22 C21 120.5(8)
C24 C23 C22 120.5(8)
C23 C24 C25 119.5(8)
C24 C25 C26 119.7(9)
C21 C26 C25 121.3(7)
C36 C31 C32 117.2(7)
C36 C31 P1 121.2(6)
C32 C31 P1 121.5(5)
C33 C32 C31 120.6(7)
C34 C33 C32 122.0(9)
C33 C34 C35 118.1(8)
C36 C35 C34 120.5(8)
C35 C36 C31 121.5(8)
C42 C41 C46 118.2(6)
C42 C41 P1 117.4(5)
C46 C41 P1 124.1(5)
C43 C42 C41 121.5(6)
C42 C43 C44 119.0(7)
C45 C44 C43 120.8(7)
C44 C45 C46 120.2(7)
C41 C46 C45 120.3(7)
C52 C51 C56 118.6(6)
C52 C51 P2 121.3(5)
C56 C51 P2 120.1(4)
C51 C52 C53 119.4(6)
C54 C53 C52 120.9(6)
C53 C54 C55 120.2(6)
C56 C55 C54 119.9(6)
C55 C56 C51 121.0(6)
C66 C61 C62 117.5(6)
C66 C61 P2 120.0(5)
C62 C61 P2 122.3(5)
C63 C62 C61 120.0(7)
C62 C63 C64 121.1(7)
C65 C64 C63 119.3(6)
C64 C65 C66 120.1(7)
C65 C66 C61 121.9(6)
C76 C71 C72 118.3(6)
C76 C71 P2 122.6(5)
C72 C71 P2 119.0(5)
C73 C72 C71 120.2(6)
C72 C73 C74 120.8(6)
C75 C74 C73 118.8(7)
C74 C75 C76 121.7(6)
C75 C76 C71 120.2(6)

loop_
_geom_bond_atom_site_label_1
_geom_bond_atom_site_label_2
_geom_bond_distance
Pd1 C1 2.011(6)
Pd1 P1 2.3372(17)
Pd1 P2 2.3692(17)
Pd1 I1 2.6890(7)
Pd1 H8A 2.6776
P1 C41 1.799(6)
P1 C31 1.832(7)
P1 C21 1.836(7)
P2 C71 1.812(6)
P2 C61 1.825(6)
P2 C51 1.842(6)
C1 C6 1.389(9)
C1 C2 1.401(9)
C2 C3 1.381(9)
C3 C4 1.362(9)
C4 C5 1.376(9)
C5 C6 1.396(8)
C6 C7 1.484(9)
C7 C8 1.386(8)
C7 C12 1.388(9)
C8 C9 1.375(9)
C9 C10 1.384(9)
C10 C11 1.374(9)
C11 C12 1.372(10)
C21 C26 1.377(10)
C21 C22 1.389(9)
C22 C23 1.383(10)
C23 C24 1.374(12)
C24 C25 1.381(11)
C25 C26 1.385(10)
C31 C36 1.388(9)
C31 C32 1.391(10)
C32 C33 1.374(9)
C33 C34 1.358(10)
C34 C35 1.389(11)
C35 C36 1.372(10)
C41 C42 1.396(8)
C41 C46 1.397(8)
C42 C43 1.386(9)
C43 C44 1.394(9)
C44 C45 1.362(10)
C45 C46 1.400(10)
C51 C52 1.398(8)
C51 C56 1.401(8)
C52 C53 1.406(8)
C53 C54 1.355(9)
C54 C55 1.392(9)
C55 C56 1.374(8)
C61 C66 1.386(8)
C61 C62 1.392(9)
C62 C63 1.378(8)
C63 C64 1.378(9)
C64 C65 1.355(9)
C65 C66 1.373(8)
C71 C76 1.391(8)
C71 C72 1.408(8)
C72 C73 1.376(9)
C73 C74 1.385(9)
C74 C75 1.371(9)
C75 C76 1.374(9)
